data_2020579
loop_
_publ_author_name
'H\"utzler, Wilhelm Maximilian'
'Egert, Ernst'
'Bolte, Michael'

_publ_section_title
;
 One barbiturate and two solvated thiobarbiturates containing the triply
 hydrogen-bonded <i>ADA</i>/<i>DAD</i> synthon, plus one ansolvate and
 three solvates of their coformer 2,4-diaminopyrimidine
;
_journal_issue 9
_journal_name_full 'Acta Crystallographica Section C'
_journal_page_first
;
;
_journal_paper_doi 10.1107/S205322961601336X
_journal_volume 72
_journal_year 2016
_chemical_formula_iupac 'C4 H7 N4 +, C4 H3 N2 O3 -'
_chemical_formula_moiety 'C4 H7 N4 +, C4 H3 N2 O3 -'
_chemical_formula_sum 'C8 H10 N6 O3'
_chemical_formula_weight 238.22
_chemical_name_common
;
2,4-Diaminopyrimidinium barbiturate
;
_chemical_name_systematic
;
2,4-Diaminopyrimidinium 2,4,6-trioxopyrimidin-5-ide
;
_space_group_crystal_system monoclinic
_space_group_IT_number 14
_space_group_name_Hall '-P 2ybc'
_space_group_name_H-M_alt 'P 1 21/c 1'
_symmetry_space_group_name_Hall '-P 2ybc'
_symmetry_space_group_name_H-M 'P 1 21/c 1'
_atom_sites_solution_hydrogens mixed
_audit_creation_method SHELXL-2014/7
_cell_angle_alpha 90
_cell_angle_beta 90.240(13)
_cell_angle_gamma 90
_cell_formula_units_Z 4
_cell_length_a 4.6822(7)
_cell_length_b 15.948(3)
_cell_length_c 13.514(2)
_cell_measurement_reflns_used 5705
_cell_measurement_temperature 173(2)
_cell_measurement_theta_max 26.21
_cell_measurement_theta_min 3.84
_cell_volume 1009.1(3)
_computing_cell_refinement
;
X-AREA (Stoe & Cie, 2001)
;
_computing_data_collection
;
X-AREA (Stoe & Cie, 2001)
;
_computing_data_reduction
;
X-AREA (Stoe & Cie, 2001)
;
_computing_molecular_graphics
;
Mercury (Version 3.8, Macrae <i>et al.</i>,  2008) and XP in
SHELXTL-Plus (Sheldrick,
2008)
;
_computing_publication_material
;
publCIF (Westrip, 2010)
;
_computing_structure_refinement
;
SHELXL (Sheldrick, 2015)
;
_computing_structure_solution
;
SHELXS97 (Sheldrick, 2008)
;
_diffrn_ambient_temperature 173(2)
_diffrn_measured_fraction_theta_full 0.997
_diffrn_measured_fraction_theta_max 0.984
_diffrn_measurement_device_type 'Stoe IPDS II two-circle'
_diffrn_measurement_method \w
_diffrn_radiation_type MoK\a
_diffrn_radiation_wavelength 0.71073
_diffrn_reflns_av_R_equivalents 0.1023
_diffrn_reflns_limit_h_max 5
_diffrn_reflns_limit_h_min -5
_diffrn_reflns_limit_k_max 18
_diffrn_reflns_limit_k_min -19
_diffrn_reflns_limit_l_max 16
_diffrn_reflns_limit_l_min -16
_diffrn_reflns_number 7860
_diffrn_reflns_theta_full 25.000
_diffrn_reflns_theta_max 25.881
_diffrn_reflns_theta_min 3.833
_exptl_absorpt_coefficient_mu 0.124
_exptl_absorpt_correction_T_max 1.000
_exptl_absorpt_correction_T_min 0.619
_exptl_absorpt_correction_type multi-scan
_exptl_absorpt_process_details
;
(X-AREA; Stoe & Cie, 2001)
;
_exptl_crystal_colour colourless
_exptl_crystal_density_diffrn 1.568
_exptl_crystal_description block
_exptl_crystal_F_000 496
_exptl_crystal_size_max 0.200
_exptl_crystal_size_mid 0.100
_exptl_crystal_size_min 0.080
_refine_diff_density_max 0.231
_refine_diff_density_min -0.248
_refine_ls_extinction_method none
_refine_ls_goodness_of_fit_ref 0.971
_refine_ls_hydrogen_treatment mixed
_refine_ls_matrix_type full
_refine_ls_number_parameters 176
_refine_ls_number_reflns 1944
_refine_ls_number_restraints 7
_refine_ls_restrained_S_all 0.969
_refine_ls_R_factor_all 0.0751
_refine_ls_R_factor_gt 0.0488
_refine_ls_shift/su_max 0.000
_refine_ls_shift/su_mean 0.000
_refine_ls_structure_factor_coef Fsqd
_refine_ls_weighting_details 'w=1/[\s^2^(Fo^2^)+(0.0360P)^2^] where P=(Fo^2^+2Fc^2^)/3'
_refine_ls_weighting_scheme calc
_refine_ls_wR_factor_gt 0.0895
_refine_ls_wR_factor_ref 0.0972
_reflns_number_gt 1460
_reflns_number_total 1944
_reflns_threshold_expression 'I > 2\s(I)'
_cod_data_source_file sk3636sup1.cif
_cod_data_source_block V
_cod_database_code 2020579
_shelx_space_group_comment
;
The symmetry employed for this shelxl refinement is uniquely defined
by the following loop, which should always be used as a source of
symmetry information in preference to the above space-group names.
They are only intended as comments.
;
_shelx_estimated_absorpt_t_min 0.976
_shelx_estimated_absorpt_t_max 0.990

loop_
_space_group_symop_operation_xyz
'x, y, z'
'-x, y+1/2, -z+1/2'
'-x, -y, -z'
'x, -y-1/2, z-1/2'

loop_
_atom_site_type_symbol
_atom_site_label
_atom_site_fract_x
_atom_site_fract_y
_atom_site_fract_z
_atom_site_U_iso_or_equiv
_atom_site_adp_type
_atom_site_calc_flag
_atom_site_occupancy
N N1A 0.2689(7) 0.42819(16) 0.44519(19) 0.0169(6) Uani d 1
H H1A 0.222(8) 0.4549(18) 0.4994(19) 0.020 Uiso d 1
C C2A 0.4877(8) 0.37155(17) 0.4487(2) 0.0163(7) Uani d 1
O O21A 0.6357(6) 0.35884(12) 0.52379(16) 0.0223(5) Uani d 1
N N3A 0.5357(7) 0.32902(14) 0.36289(19) 0.0178(6) Uani d 1
H H3A 0.671(6) 0.2912(16) 0.370(3) 0.021 Uiso d 1
C C4A 0.3840(8) 0.34092(18) 0.2746(2) 0.0183(7) Uani d 1
O O41A 0.4528(6) 0.29552(13) 0.20251(16) 0.0258(6) Uani d 1
C C5A 0.1670(8) 0.40157(19) 0.2754(2) 0.0183(7) Uani d 1
H H5A 0.0632 0.4133 0.2164 0.022 Uiso calc 1
C C6A 0.1031(7) 0.44454(16) 0.3619(2) 0.0160(7) Uani d 1
O O61A -0.0959(5) 0.49829(11) 0.37188(16) 0.0189(5) Uani d 1
N N1B 1.1948(7) 0.08187(16) 0.2962(2) 0.0214(7) Uani d 1
H H1B 1.208(9) 0.0502(19) 0.2416(19) 0.026 Uiso d 1
C C2B 1.0026(7) 0.14533(16) 0.2973(2) 0.0176(7) Uani d 1
N N21B 0.8403(7) 0.15692(17) 0.2181(2) 0.0236(7) Uani d 1
H H22B 0.709(7) 0.1965(18) 0.220(3) 0.028 Uiso d 1
H H21B 0.870(9) 0.1269(18) 0.1649(18) 0.028 Uiso d 1
N N3B 0.9683(6) 0.19526(14) 0.37599(19) 0.0186(6) Uani d 1
C C4B 1.1312(8) 0.18093(17) 0.4576(2) 0.0176(7) Uani d 1
N N41B 1.0845(7) 0.22811(15) 0.53618(19) 0.0233(7) Uani d 1
H H41B 0.970(7) 0.2709(16) 0.533(3) 0.028 Uiso d 1
H H42B 1.176(8) 0.221(2) 0.5918(19) 0.028 Uiso d 1
C C5B 1.3433(8) 0.11656(17) 0.4593(2) 0.0234(7) Uani d 1
H H5B 1.4624 0.1078 0.5155 0.028 Uiso calc 1
C C6B 1.3665(8) 0.06878(17) 0.3771(3) 0.0234(7) Uani d 1
H H6B 1.5048 0.0252 0.3754 0.028 Uiso calc 1

loop_
_atom_site_aniso_label
_atom_site_aniso_U_11
_atom_site_aniso_U_22
_atom_site_aniso_U_33
_atom_site_aniso_U_12
_atom_site_aniso_U_13
_atom_site_aniso_U_23
N1A 0.0209(16) 0.0194(13) 0.0105(12) 0.0029(11) 0.0017(11) -0.0022(10)
C2A 0.0199(18) 0.0155(13) 0.0133(15) -0.0058(13) -0.0004(14) 0.0031(10)
O21A 0.0251(14) 0.0274(11) 0.0144(11) 0.0042(10) -0.0093(12) -0.0032(9)
N3A 0.0196(16) 0.0188(11) 0.0150(12) 0.0041(11) -0.0056(13) -0.0028(10)
C4A 0.0201(18) 0.0223(15) 0.0126(14) -0.0020(14) -0.0039(14) 0.0001(11)
O41A 0.0294(15) 0.0325(11) 0.0155(10) 0.0109(11) -0.0088(11) -0.0091(9)
C5A 0.0174(18) 0.0217(14) 0.0157(14) 0.0026(13) -0.0033(15) -0.0006(12)
C6A 0.0166(18) 0.0135(12) 0.0180(15) -0.0017(12) -0.0032(15) 0.0025(11)
O61A 0.0240(13) 0.0172(9) 0.0154(10) 0.0052(10) -0.0018(11) 0.0010(8)
N1B 0.0271(18) 0.0201(13) 0.0170(14) 0.0005(12) -0.0013(13) -0.0023(11)
C2B 0.0211(19) 0.0165(13) 0.0153(14) -0.0017(13) 0.0025(15) 0.0003(11)
N21B 0.0296(19) 0.0264(14) 0.0146(13) 0.0056(13) -0.0050(14) -0.0051(11)
N3B 0.0207(17) 0.0207(12) 0.0143(12) -0.0012(11) -0.0008(14) -0.0002(11)
C4B 0.0206(19) 0.0176(13) 0.0146(15) -0.0060(13) -0.0034(15) 0.0049(11)
N41B 0.0323(19) 0.0226(13) 0.0150(12) 0.0048(12) -0.0071(14) -0.0002(11)
C5B 0.0254(19) 0.0235(15) 0.0212(17) 0.0002(15) -0.0058(17) 0.0048(13)
C6B 0.0218(18) 0.0213(14) 0.0269(17) 0.0048(14) -0.0046(18) 0.0035(14)

loop_
_atom_type_symbol
_atom_type_description
_atom_type_scat_dispersion_real
_atom_type_scat_dispersion_imag
_atom_type_scat_source
C C 0.0033 0.0016 'International Tables Vol C Tables 4.2.6.8 and 6.1.1.4'
H H 0.0000 0.0000 'International Tables Vol C Tables 4.2.6.8 and 6.1.1.4'
N N 0.0061 0.0033 'International Tables Vol C Tables 4.2.6.8 and 6.1.1.4'
O O 0.0106 0.0060 'International Tables Vol C Tables 4.2.6.8 and 6.1.1.4'

loop_
_geom_angle_atom_site_label_1
_geom_angle_atom_site_label_2
_geom_angle_atom_site_label_3
_geom_angle
C2A N1A C6A 124.7(3)
C2A N1A H1A 119(2)
C6A N1A H1A 116(2)
O21A C2A N3A 121.3(3)
O21A C2A N1A 123.5(3)
N3A C2A N1A 115.2(3)
C2A N3A C4A 125.0(3)
C2A N3A H3A 112(2)
C4A N3A H3A 123(2)
O41A C4A N3A 116.9(3)
O41A C4A C5A 126.2(3)
N3A C4A C5A 116.9(3)
C6A C5A C4A 120.3(3)
C6A C5A H5A 119.8
C4A C5A H5A 119.8
O61A C6A C5A 125.6(3)
O61A C6A N1A 116.5(3)
C5A C6A N1A 117.9(3)
C2B N1B C6B 119.5(3)
C2B N1B H1B 119(2)
C6B N1B H1B 122(2)
N21B C2B N3B 119.3(3)
N21B C2B N1B 118.3(3)
N3B C2B N1B 122.3(3)
C2B N21B H22B 119(2)
C2B N21B H21B 120(3)
H22B N21B H21B 122(4)
C2B N3B C4B 118.5(3)
N41B C4B N3B 117.6(3)
N41B C4B C5B 121.0(3)
N3B C4B C5B 121.5(3)
C4B N41B H41B 121(2)
C4B N41B H42B 123(2)
H41B N41B H42B 116(3)
C6B C5B C4B 116.8(3)
C6B C5B H5B 121.6
C4B C5B H5B 121.6
C5B C6B N1B 121.4(3)
C5B C6B H6B 119.3
N1B C6B H6B 119.3

loop_
_geom_bond_atom_site_label_1
_geom_bond_atom_site_label_2
_geom_bond_distance
N1A C2A 1.366(4)
N1A C6A 1.390(4)
N1A H1A 0.878(18)
C2A O21A 1.243(4)
C2A N3A 1.363(4)
N3A C4A 1.399(4)
N3A H3A 0.879(18)
C4A O41A 1.257(4)
C4A C5A 1.403(5)
C5A C6A 1.389(4)
C5A H5A 0.9500
C6A O61A 1.274(4)
N1B C2B 1.354(4)
N1B C6B 1.371(5)
N1B H1B 0.896(18)
C2B N21B 1.323(4)
C2B N3B 1.339(4)
N21B H22B 0.881(19)
N21B H21B 0.875(18)
N3B C4B 1.358(4)
C4B N41B 1.320(4)
C4B C5B 1.428(5)
N41B H41B 0.868(18)
N41B H42B 0.870(19)
C5B C6B 1.352(5)
C5B H5B 0.9500
C6B H6B 0.9500

loop_
_geom_hbond_atom_site_label_D
_geom_hbond_atom_site_label_H
_geom_hbond_atom_site_label_A
_geom_hbond_site_symmetry_A
_geom_hbond_distance_DH
_geom_hbond_distance_HA
_geom_hbond_distance_DA
_geom_hbond_angle_DHA
N1A H1A O61A 3_566 0.878(18) 1.98(2) 2.856(3) 173(3)
N3A H3A N3B . 0.879(18) 2.071(19) 2.946(4) 175(3)
N1B H1B O61A 2_645 0.896(18) 1.82(2) 2.672(3) 159(4)
N21B H22B O41A . 0.881(19) 2.00(2) 2.867(4) 169(4)
N21B H21B O21A 4_565 0.875(18) 2.21(3) 2.803(3) 125(3)
N21B H21B O61A 2_645 0.875(18) 2.36(3) 3.053(3) 136(3)
N41B H41B O21A . 0.868(18) 2.11(2) 2.965(4) 170(3)
N41B H42B O41A 4_666 0.870(19) 1.99(2) 2.852(4) 169(4)

loop_
_geom_torsion_atom_site_label_1
_geom_torsion_atom_site_label_2
_geom_torsion_atom_site_label_3
_geom_torsion_atom_site_label_4
_geom_torsion
C6A N1A C2A O21A 179.0(3)
C6A N1A C2A N3A -0.8(4)
O21A C2A N3A C4A -178.4(3)
N1A C2A N3A C4A 1.4(4)
C2A N3A C4A O41A -179.0(3)
C2A N3A C4A C5A 0.2(5)
O41A C4A C5A C6A 176.7(3)
N3A C4A C5A C6A -2.4(5)
C4A C5A C6A O61A -177.1(3)
C4A C5A C6A N1A 2.9(5)
C2A N1A C6A O61A 178.8(3)
C2A N1A C6A C5A -1.3(4)
C6B N1B C2B N21B 179.7(3)
C6B N1B C2B N3B -1.6(5)
N21B C2B N3B C4B 178.2(3)
N1B C2B N3B C4B -0.6(5)
C2B N3B C4B N41B -176.7(3)
C2B N3B C4B C5B 2.6(5)
N41B C4B C5B C6B 176.9(3)
N3B C4B C5B C6B -2.4(5)
C4B C5B C6B N1B 0.2(5)
C2B N1B C6B C5B 1.7(5)

_cod_database_fobs_code 2020579
